data_7717292
loop_
_publ_author_name
'Kundu, Gargi'
'Pramanik, Debjit'
'Dash, Soumya Ranjan'
'Kumar, Ravi'
'Sangole, Mayur'
'Tothadi, Srinu'
'Ghosh, Aryya'
'Vanka, Kumar'
'Singh, Kirandeep'
'Sen, Sakya S.'

_publ_section_title
;
 Unprecedented C-F bond cleavage in perfluoronaphthalene during
 cobaltocene reduction.
;
_journal_issue 44
_journal_name_full 'Dalton transactions (Cambridge, England : 2003)'
_journal_page_first 17789
_journal_page_last 17793
_journal_paper_doi 10.1039/d4dt02791d
_journal_volume 53
_journal_year 2024
_chemical_formula_moiety '4(C H2 Cl2), C64 H76 F6 N4, 2(B2 F7)'
_chemical_formula_sum 'C68 H84 B4 Cl8 F20 N4'
_chemical_formula_weight 1664.23
_space_group_crystal_system monoclinic
_space_group_IT_number 14
_space_group_name_Hall '-P 2yn'
_space_group_name_H-M_alt 'P 1 21/n 1'
_atom_sites_solution_hydrogens geom
_audit_creation_date 2023-06-14
_audit_creation_method
;
Olex2 1.5
(compiled 2021.08.20 svn.r13c46975 for OlexSys, GUI svn.r6405)
;
_audit_update_record
;
2023-06-15 deposited with the CCDC.	2024-10-21 downloaded from the CCDC.
;
_cell_angle_alpha 90
_cell_angle_beta 102.566(2)
_cell_angle_gamma 90
_cell_formula_units_Z 2
_cell_length_a 10.5204(8)
_cell_length_b 18.2379(15)
_cell_length_c 21.2226(15)
_cell_measurement_reflns_used 9254
_cell_measurement_temperature 100
_cell_measurement_theta_max 30.05
_cell_measurement_theta_min 2.23
_cell_volume 3974.4(5)
_computing_molecular_graphics 'Olex2 1.5 (Dolomanov et al., 2009)'
_computing_publication_material 'Olex2 1.5 (Dolomanov et al., 2009)'
_computing_structure_refinement 'ShelXL (Sheldrick, 2015)'
_computing_structure_solution 'SHELXT 2014/5 (Sheldrick, 2014)'
_diffrn_ambient_temperature 100.0
_diffrn_measured_fraction_theta_full 0.995
_diffrn_measured_fraction_theta_max 0.995
_diffrn_measurement_device_type 'Bruker D8 VENTURE Kappa Duo PHOTON II CPAD'
_diffrn_measurement_method '\f and \w scans'
_diffrn_radiation_type MoK\a
_diffrn_radiation_wavelength 0.71073
_diffrn_reflns_av_R_equivalents 0.0714
_diffrn_reflns_av_unetI/netI 0.0225
_diffrn_reflns_Laue_measured_fraction_full 0.995
_diffrn_reflns_Laue_measured_fraction_max 0.995
_diffrn_reflns_limit_h_max 12
_diffrn_reflns_limit_h_min -12
_diffrn_reflns_limit_k_max 21
_diffrn_reflns_limit_k_min -21
_diffrn_reflns_limit_l_max 25
_diffrn_reflns_limit_l_min -25
_diffrn_reflns_number 172534
_diffrn_reflns_point_group_measured_fraction_full 0.995
_diffrn_reflns_point_group_measured_fraction_max 0.995
_diffrn_reflns_theta_full 24.996
_diffrn_reflns_theta_max 24.996
_diffrn_reflns_theta_min 1.966
_diffrn_standards_number 0
_exptl_absorpt_coefficient_mu 0.372
_exptl_absorpt_correction_T_max 0.7460
_exptl_absorpt_correction_T_min 0.6531
_exptl_absorpt_correction_type multi-scan
_exptl_absorpt_process_details
'SADABS-2014/5 (Bruker,2014/5) was used for absorption correction. wR2(int) was 0.1389 before and 0.0966 after correction. The Ratio of minimum to maximum transmission is 0.8755. The \l/2 correction factor is Not present.'
_exptl_crystal_colour yellow
_exptl_crystal_colour_primary yellow
_exptl_crystal_density_diffrn 1.391
_exptl_crystal_description block
_exptl_crystal_F_000 1712
_exptl_crystal_size_max 0.15
_exptl_crystal_size_mid 0.12
_exptl_crystal_size_min 0.1
_refine_diff_density_max 2.640
_refine_diff_density_min -1.235
_refine_diff_density_rms 0.189
_refine_ls_extinction_method none
_refine_ls_goodness_of_fit_ref 1.121
_refine_ls_hydrogen_treatment constr
_refine_ls_matrix_type full
_refine_ls_number_parameters 477
_refine_ls_number_reflns 6971
_refine_ls_number_restraints 0
_refine_ls_restrained_S_all 1.121
_refine_ls_R_factor_all 0.1121
_refine_ls_R_factor_gt 0.1070
_refine_ls_shift/su_max 0.000
_refine_ls_shift/su_mean 0.000
_refine_ls_structure_factor_coef Fsqd
_refine_ls_weighting_details 'w=1/[\s^2^(Fo^2^)+(0.0936P)^2^+28.5309P] where P=(Fo^2^+2Fc^2^)/3'
_refine_ls_weighting_scheme calc
_refine_ls_wR_factor_gt 0.2566
_refine_ls_wR_factor_ref 0.2660
_reflns_Friedel_coverage 0.000
_reflns_number_gt 6704
_reflns_number_total 6971
_reflns_threshold_expression 'I > 2\s(I)'
_cod_data_source_file d4dt02791d2.cif
_cod_data_source_block mo_gk_28082021_0m
_cod_depositor_comments 'Adding full bibliography for 7717291--7717293.cif.'
_cod_database_code 7717292
_shelx_shelxl_version_number 2018/3
_shelx_space_group_comment
;
The symmetry employed for this shelxl refinement is uniquely defined
by the following loop, which should always be used as a source of
symmetry information in preference to the above space-group names.
They are only intended as comments.
;
_shelx_estimated_absorpt_t_max 0.964
_shelx_estimated_absorpt_t_min 0.946
_olex2_refinement_description
;
1.a Ternary CH refined with riding coordinates:
 C10(H10), C7(H7), C21(H21), C24(H24)
1.b Secondary CH2 refined with riding coordinates:
 C14(H14A,H14B), C13(H13A,H13B), C33(H,HA), C2AA(HB,HC)
1.c Aromatic/amide H refined with riding coordinates:
 C3(H3), C19(H19), C4(H4), C5(H5), C18(H18), C17(H17)
1.d Idealised Me refined as rotating group:
 C9(H9A,H9B,H9C), C12(H12A,H12B,H12C), C11(H11A,H11B,H11C), C23(H23A,H23B,
 H23C), C8(H8A,H8B,H8C), C26(H26A,H26B,H26C), C22(H22A,H22B,H22C), C25(H25A,
 H25B,H25C)
;
_olex2_submission_special_instructions 'No special instructions were received'

loop_
_space_group_symop_operation_xyz
'x, y, z'
'-x+1/2, y+1/2, -z+1/2'
'-x, -y, -z'
'x-1/2, -y-1/2, z-1/2'

loop_
_atom_site_label
_atom_site_type_symbol
_atom_site_fract_x
_atom_site_fract_y
_atom_site_fract_z
_atom_site_U_iso_or_equiv
_atom_site_adp_type
_atom_site_occupancy
_atom_site_site_symmetry_order
_atom_site_calc_flag
_atom_site_refinement_flags_posn
_atom_site_refinement_flags_adp
_atom_site_refinement_flags_occupancy
_atom_site_disorder_assembly
_atom_site_disorder_group
Cl01 Cl 0.87324(15) 1.07484(8) 0.62251(8) 0.0408(4) Uani 1 1 d . . . . .
Cl02 Cl 1.05409(16) 0.96287(9) 0.59830(9) 0.0470(5) Uani 1 1 d . . . . .
Cl1 Cl 0.0764(3) 0.44945(10) 0.66713(8) 0.0686(7) Uani 1 1 d . . . . .
F9 F -0.2340(3) 0.54338(15) 0.55181(14) 0.0204(6) Uani 1 1 d . . . . .
Cl2 Cl -0.1637(3) 0.4958(2) 0.69882(15) 0.1096(11) Uani 1 1 d . . . . .
F1 F 0.3533(3) 0.93932(17) 0.61238(15) 0.0288(7) Uani 1 1 d . . . . .
F7 F 0.5805(3) 0.85028(19) 0.66096(16) 0.0372(8) Uani 1 1 d . . . . .
F6 F 0.5346(3) 0.7930(2) 0.56441(17) 0.0423(9) Uani 1 1 d . . . . .
F5 F 0.7251(3) 0.8529(2) 0.59476(19) 0.0437(9) Uani 1 1 d . . . . .
F3 F 0.3827(4) 1.0133(2) 0.53037(17) 0.0440(9) Uani 1 1 d . . . . .
F8 F -0.0526(4) 0.6372(3) 0.57207(19) 0.0657(16) Uani 1 1 d . . . . .
F10 F -0.3159(4) 0.4085(2) 0.51301(18) 0.0453(9) Uani 1 1 d . . . . .
F2 F 0.5108(5) 1.0243(2) 0.6303(2) 0.0640(13) Uani 1 1 d . . . . .
N1 N 0.1815(4) 0.7431(2) 0.50511(18) 0.0161(8) Uani 1 1 d . . . . .
N2 N 0.2114(4) 0.7156(2) 0.60832(19) 0.0198(9) Uani 1 1 d . . . . .
F4 F 0.5332(4) 0.9221(3) 0.5666(2) 0.0592(12) Uani 1 1 d . . . . .
C2 C -0.0099(5) 0.7491(2) 0.4155(2) 0.0161(9) Uani 1 1 d . . . . .
C1 C 0.1249(5) 0.7398(2) 0.4360(2) 0.0147(9) Uani 1 1 d . . . . .
C3 C -0.0602(5) 0.7481(3) 0.3490(2) 0.0202(10) Uani 1 1 d . . . . .
H3 H -0.151388 0.753408 0.333161 0.024 Uiso 1 1 calc R . . . .
C14 C 0.2655(5) 0.7909(2) 0.6090(2) 0.0171(10) Uani 1 1 d . . . . .
H14A H 0.361065 0.790991 0.625493 0.021 Uiso 1 1 calc R . . . .
H14B H 0.224913 0.824296 0.635700 0.021 Uiso 1 1 calc R . . . .
C15 C 0.2246(5) 0.6718(3) 0.6666(2) 0.0210(10) Uani 1 1 d . . . . .
C13 C 0.2296(5) 0.8130(2) 0.5374(2) 0.0158(9) Uani 1 1 d . . . . .
H13A H 0.160985 0.851090 0.529547 0.019 Uiso 1 1 calc R . . . .
H13B H 0.306670 0.831245 0.522424 0.019 Uiso 1 1 calc R . . . .
C20 C 0.1369(5) 0.6865(3) 0.7066(2) 0.0264(12) Uani 1 1 d . . . . .
C32 C -0.2115(5) 0.4253(3) 0.5071(2) 0.0253(12) Uani 1 1 d . . . . .
C27 C 0.1711(5) 0.6929(3) 0.5480(2) 0.0225(11) Uani 1 1 d . . . . .
C10 C -0.1008(5) 0.7630(3) 0.4608(2) 0.0230(11) Uani 1 1 d . . . . .
H10 H -0.051388 0.754289 0.505994 0.028 Uiso 1 1 calc R . . . .
C19 C 0.1493(5) 0.6443(3) 0.7623(3) 0.0303(13) Uani 1 1 d . . . . .
H19 H 0.091254 0.651936 0.790215 0.036 Uiso 1 1 calc R . . . .
C6 C 0.2092(5) 0.7328(2) 0.3939(2) 0.0177(10) Uani 1 1 d . . . . .
C4 C 0.0192(5) 0.7396(3) 0.3061(2) 0.0218(10) Uani 1 1 d . . . . .
H4 H -0.017697 0.738560 0.261088 0.026 Uiso 1 1 calc R . . . .
C9 C 0.4180(5) 0.8023(3) 0.4037(3) 0.0286(12) Uani 1 1 d . . . . .
H9A H 0.396992 0.812575 0.357276 0.043 Uiso 1 1 calc GR . . . .
H9B H 0.512793 0.799572 0.418979 0.043 Uiso 1 1 calc GR . . . .
H9C H 0.383472 0.841560 0.426690 0.043 Uiso 1 1 calc GR . . . .
C7 C 0.3570(5) 0.7292(3) 0.4165(3) 0.0235(11) Uani 1 1 d . . . . .
H7 H 0.378408 0.719897 0.464068 0.028 Uiso 1 1 calc R . . . .
C5 C 0.1531(5) 0.7325(3) 0.3279(2) 0.0225(10) Uani 1 1 d . . . . .
H5 H 0.207030 0.727465 0.297575 0.027 Uiso 1 1 calc R . . . .
C18 C 0.2456(6) 0.5913(3) 0.7774(3) 0.0322(13) Uani 1 1 d . . . . .
H18 H 0.251708 0.562472 0.815249 0.039 Uiso 1 1 calc R . . . .
C16 C 0.3232(6) 0.6196(3) 0.6811(2) 0.0264(11) Uani 1 1 d . . . . .
C21 C 0.0369(5) 0.7474(4) 0.6935(3) 0.0354(14) Uani 1 1 d . . . . .
H21 H 0.028720 0.763915 0.647907 0.042 Uiso 1 1 calc R . . . .
C17 C 0.3326(6) 0.5797(3) 0.7382(3) 0.0334(13) Uani 1 1 d . . . . .
H17 H 0.399656 0.544279 0.750140 0.040 Uiso 1 1 calc R . . . .
C12 C -0.2185(5) 0.7112(4) 0.4471(3) 0.0328(13) Uani 1 1 d . . . . .
H12A H -0.275889 0.724370 0.405811 0.049 Uiso 1 1 calc GR . . . .
H12B H -0.266345 0.715627 0.481730 0.049 Uiso 1 1 calc GR . . . .
H12C H -0.188373 0.660615 0.445106 0.049 Uiso 1 1 calc GR . . . .
C11 C -0.1471(6) 0.8435(3) 0.4554(3) 0.0331(13) Uani 1 1 d . . . . .
H11A H -0.071563 0.876107 0.466389 0.050 Uiso 1 1 calc GR . . . .
H11B H -0.204713 0.851995 0.485292 0.050 Uiso 1 1 calc GR . . . .
H11C H -0.194586 0.853387 0.411146 0.050 Uiso 1 1 calc GR . . . .
C23 C 0.0832(7) 0.8128(4) 0.7378(3) 0.0439(16) Uani 1 1 d . . . . .
H23A H 0.089754 0.798234 0.782890 0.066 Uiso 1 1 calc GR . . . .
H23B H 0.020744 0.853139 0.727021 0.066 Uiso 1 1 calc GR . . . .
H23C H 0.168772 0.828858 0.731982 0.066 Uiso 1 1 calc GR . . . .
C8 C 0.4146(6) 0.6660(3) 0.3829(3) 0.0382(14) Uani 1 1 d . . . . .
H8A H 0.372132 0.619777 0.389854 0.057 Uiso 1 1 calc GR . . . .
H8B H 0.508367 0.662193 0.400996 0.057 Uiso 1 1 calc GR . . . .
H8C H 0.399860 0.675918 0.336465 0.057 Uiso 1 1 calc GR . . . .
C24 C 0.4243(6) 0.6063(3) 0.6403(3) 0.0350(14) Uani 1 1 d . . . . .
H24 H 0.394488 0.633206 0.598575 0.042 Uiso 1 1 calc R . . . .
C30 C -0.0417(6) 0.5187(4) 0.5151(2) 0.0349(14) Uani 1 1 d . . . . .
C28 C 0.1229(7) 0.6175(3) 0.5291(3) 0.0396(16) Uani 1 1 d . . . . .
C29 C 0.0162(6) 0.5924(4) 0.5394(3) 0.0369(14) Uani 1 1 d . . . . .
C26 C 0.5587(6) 0.6366(4) 0.6728(3) 0.0442(16) Uani 1 1 d . . . . .
H26A H 0.554003 0.690138 0.675880 0.066 Uiso 1 1 calc GR . . . .
H26B H 0.622144 0.623403 0.647031 0.066 Uiso 1 1 calc GR . . . .
H26C H 0.585830 0.615697 0.716146 0.066 Uiso 1 1 calc GR . . . .
C31 C -0.1589(6) 0.4981(4) 0.5238(3) 0.0369(14) Uani 1 1 d . . . . .
C22 C -0.0982(6) 0.7222(6) 0.7014(4) 0.065(3) Uani 1 1 d . . . . .
H22A H -0.124693 0.678625 0.674703 0.098 Uiso 1 1 calc GR . . . .
H22B H -0.161514 0.761564 0.687724 0.098 Uiso 1 1 calc GR . . . .
H22C H -0.094493 0.710200 0.746782 0.098 Uiso 1 1 calc GR . . . .
C25 C 0.4354(9) 0.5251(4) 0.6242(3) 0.053(2) Uani 1 1 d . . . . .
H25A H 0.472260 0.497976 0.663811 0.080 Uiso 1 1 calc GR . . . .
H25B H 0.492233 0.519673 0.593542 0.080 Uiso 1 1 calc GR . . . .
H25C H 0.348769 0.505706 0.604974 0.080 Uiso 1 1 calc GR . . . .
B1 B 0.4432(6) 0.9764(3) 0.5870(3) 0.0255(12) Uani 1 1 d . . . . .
C33 C -0.0128(8) 0.4570(4) 0.7281(3) 0.055(2) Uani 1 1 d . . . . .
H H -0.023995 0.407744 0.745706 0.066 Uiso 1 1 calc R . . . .
HA H 0.036414 0.487604 0.763750 0.066 Uiso 1 1 calc R . . . .
B3 B 0.5964(6) 0.8510(4) 0.5985(3) 0.0297(14) Uani 1 1 d . . . . .
C2AA C 0.8898(7) 0.9905(4) 0.5853(5) 0.058(2) Uani 1 1 d . . . . .
HB H 0.853492 0.994786 0.538351 0.069 Uiso 1 1 calc R . . . .
HC H 0.839241 0.952685 0.602662 0.069 Uiso 1 1 calc R . . . .

loop_
_atom_site_aniso_label
_atom_site_aniso_U_11
_atom_site_aniso_U_22
_atom_site_aniso_U_33
_atom_site_aniso_U_23
_atom_site_aniso_U_13
_atom_site_aniso_U_12
Cl01 0.0350(8) 0.0317(8) 0.0561(10) -0.0007(7) 0.0107(7) 0.0066(6)
Cl02 0.0434(9) 0.0295(8) 0.0600(10) -0.0143(7) -0.0068(7) 0.0130(6)
Cl1 0.1246(19) 0.0424(10) 0.0297(9) 0.0033(7) -0.0032(10) -0.0234(11)
F9 0.0191(14) 0.0169(14) 0.0297(15) -0.0062(11) 0.0152(12) -0.0014(11)
Cl2 0.095(2) 0.134(3) 0.0796(18) 0.0376(18) -0.0263(15) 0.0157(19)
F1 0.0303(16) 0.0237(16) 0.0361(17) -0.0029(13) 0.0152(14) -0.0074(13)
F7 0.046(2) 0.0351(19) 0.0295(17) 0.0063(14) 0.0072(15) -0.0004(16)
F6 0.0374(19) 0.050(2) 0.038(2) -0.0043(17) 0.0043(15) -0.0058(17)
F5 0.0249(17) 0.042(2) 0.066(2) 0.0224(18) 0.0132(16) -0.0007(15)
F3 0.0398(19) 0.057(2) 0.040(2) 0.0232(18) 0.0190(16) 0.0200(17)
F8 0.041(2) 0.096(3) 0.047(2) 0.047(2) -0.0190(18) -0.051(2)
F10 0.061(3) 0.036(2) 0.040(2) -0.0031(16) 0.0115(18) -0.0028(18)
F2 0.083(3) 0.044(2) 0.061(3) -0.007(2) 0.005(2) -0.040(2)
N1 0.023(2) 0.0130(19) 0.0109(19) -0.0025(15) 0.0002(15) -0.0061(16)
N2 0.027(2) 0.016(2) 0.0140(19) 0.0012(16) -0.0007(16) -0.0121(17)
F4 0.053(2) 0.067(3) 0.063(3) 0.027(2) 0.025(2) 0.019(2)
C2 0.022(2) 0.011(2) 0.015(2) 0.0015(17) 0.0039(18) -0.0034(18)
C1 0.021(2) 0.009(2) 0.012(2) 0.0001(16) -0.0001(18) -0.0038(17)
C3 0.022(2) 0.018(2) 0.018(2) 0.0002(19) -0.0005(19) -0.0019(19)
C14 0.022(2) 0.013(2) 0.017(2) -0.0049(18) 0.0043(18) -0.0097(18)
C15 0.026(3) 0.022(2) 0.011(2) 0.0010(19) -0.0053(19) -0.013(2)
C13 0.021(2) 0.008(2) 0.018(2) -0.0032(17) 0.0020(18) -0.0055(17)
C20 0.023(3) 0.034(3) 0.018(2) 0.007(2) -0.005(2) -0.014(2)
C32 0.026(3) 0.024(3) 0.017(2) -0.013(2) -0.016(2) 0.015(2)
C27 0.034(3) 0.015(2) 0.015(2) 0.0010(19) -0.003(2) -0.009(2)
C10 0.021(2) 0.030(3) 0.019(2) -0.003(2) 0.0050(19) -0.007(2)
C19 0.030(3) 0.039(3) 0.019(3) 0.006(2) 0.000(2) -0.016(2)
C6 0.024(2) 0.010(2) 0.019(2) -0.0035(18) 0.0056(19) 0.0008(18)
C4 0.031(3) 0.022(2) 0.012(2) -0.0005(19) 0.0022(19) -0.001(2)
C9 0.020(3) 0.035(3) 0.033(3) -0.005(2) 0.011(2) -0.002(2)
C7 0.021(2) 0.023(3) 0.027(3) -0.006(2) 0.004(2) 0.001(2)
C5 0.027(3) 0.023(3) 0.019(2) -0.002(2) 0.008(2) 0.001(2)
C18 0.047(3) 0.027(3) 0.018(3) 0.007(2) -0.005(2) -0.011(3)
C16 0.038(3) 0.019(3) 0.018(2) -0.004(2) -0.003(2) -0.004(2)
C21 0.019(3) 0.061(4) 0.026(3) 0.019(3) 0.006(2) 0.005(3)
C17 0.049(4) 0.024(3) 0.021(3) 0.000(2) -0.006(2) 0.000(3)
C12 0.026(3) 0.046(4) 0.027(3) 0.000(2) 0.007(2) -0.015(3)
C11 0.036(3) 0.038(3) 0.029(3) -0.004(2) 0.017(2) 0.008(3)
C23 0.047(4) 0.055(4) 0.035(3) 0.013(3) 0.019(3) 0.025(3)
C8 0.034(3) 0.035(3) 0.047(4) -0.015(3) 0.010(3) 0.012(3)
C24 0.054(4) 0.023(3) 0.026(3) -0.005(2) 0.004(3) 0.004(3)
C30 0.027(3) 0.064(4) 0.014(2) 0.016(3) 0.007(2) 0.020(3)
C28 0.054(4) 0.033(3) 0.021(3) 0.017(2) -0.015(3) -0.027(3)
C29 0.043(3) 0.043(4) 0.026(3) -0.008(3) 0.009(3) 0.015(3)
C26 0.044(4) 0.053(4) 0.038(3) -0.008(3) 0.014(3) 0.007(3)
C31 0.042(3) 0.039(3) 0.031(3) 0.000(3) 0.009(3) -0.001(3)
C22 0.023(3) 0.121(8) 0.052(4) 0.049(5) 0.010(3) 0.007(4)
C25 0.096(6) 0.027(3) 0.034(3) -0.008(3) 0.008(4) 0.020(4)
B1 0.028(3) 0.022(3) 0.027(3) 0.003(2) 0.006(2) -0.008(2)
C33 0.080(5) 0.043(4) 0.030(3) 0.013(3) -0.015(3) -0.015(4)
B3 0.023(3) 0.031(3) 0.035(3) 0.011(3) 0.006(3) -0.001(3)
C2AA 0.032(3) 0.028(3) 0.099(6) -0.014(4) -0.015(4) 0.002(3)

loop_
_atom_type_symbol
_atom_type_description
_atom_type_scat_dispersion_real
_atom_type_scat_dispersion_imag
_atom_type_scat_source
C C 0.0033 0.0016 'International Tables Vol C Tables 4.2.6.8 and 6.1.1.4'
H H 0.0000 0.0000 'International Tables Vol C Tables 4.2.6.8 and 6.1.1.4'
B B 0.0013 0.0007 'International Tables Vol C Tables 4.2.6.8 and 6.1.1.4'
Cl Cl 0.1484 0.1585 'International Tables Vol C Tables 4.2.6.8 and 6.1.1.4'
F F 0.0171 0.0103 'International Tables Vol C Tables 4.2.6.8 and 6.1.1.4'
N N 0.0061 0.0033 'International Tables Vol C Tables 4.2.6.8 and 6.1.1.4'

loop_
_geom_angle_atom_site_label_1
_geom_angle_atom_site_label_2
_geom_angle_atom_site_label_3
_geom_angle
_geom_angle_site_symmetry_1
_geom_angle_site_symmetry_3
_geom_angle_publ_flag
C1 N1 C13 121.6(4) . . ?
C27 N1 C1 126.2(4) . . ?
C27 N1 C13 110.5(4) . . ?
C15 N2 C14 122.4(4) . . ?
C27 N2 C14 109.8(4) . . ?
C27 N2 C15 127.0(4) . . ?
B1 F4 B3 132.0(4) . . ?
C1 C2 C10 124.1(4) . . ?
C3 C2 C1 116.6(4) . . ?
C3 C2 C10 119.3(4) . . ?
C2 C1 N1 118.1(4) . . ?
C6 C1 N1 118.0(4) . . ?
C6 C1 C2 123.7(4) . . ?
C4 C3 C2 121.4(5) . . ?
N2 C14 C13 102.8(3) . . ?
C20 C15 N2 117.0(5) . . ?
C16 C15 N2 119.6(5) . . ?
C16 C15 C20 123.3(5) . . ?
N1 C13 C14 102.5(3) . . ?
C15 C20 C21 123.3(5) . . ?
C19 C20 C15 117.0(5) . . ?
C19 C20 C21 119.7(5) . . ?
F10 C32 C28 127.1(5) . 3_566 ?
F10 C32 C31 121.8(5) . . ?
C31 C32 C28 110.2(5) . 3_566 ?
N1 C27 N2 113.3(4) . . ?
N1 C27 C28 122.0(4) . . ?
N2 C27 C28 124.6(4) . . ?
C2 C10 C12 111.8(4) . . ?
C2 C10 C11 110.2(4) . . ?
C12 C10 C11 110.1(5) . . ?
C18 C19 C20 120.8(5) . . ?
C1 C6 C7 123.3(4) . . ?
C1 C6 C5 117.0(4) . . ?
C5 C6 C7 119.6(4) . . ?
C3 C4 C5 120.6(4) . . ?
C6 C7 C9 110.1(4) . . ?
C6 C7 C8 111.3(4) . . ?
C9 C7 C8 110.2(5) . . ?
C4 C5 C6 120.6(5) . . ?
C17 C18 C19 120.9(5) . . ?
C15 C16 C17 117.2(5) . . ?
C15 C16 C24 123.9(5) . . ?
C17 C16 C24 118.9(5) . . ?
C20 C21 C23 110.1(5) . . ?
C20 C21 C22 112.5(6) . . ?
C23 C21 C22 110.2(6) . . ?
C18 C17 C16 120.8(6) . . ?
C16 C24 C26 112.0(5) . . ?
C25 C24 C16 112.0(6) . . ?
C25 C24 C26 109.9(6) . . ?
C30 C30 C29 110.4(7) 3_566 . ?
C31 C30 C30 128.7(9) . 3_566 ?
C31 C30 C29 121.0(6) . . ?
C27 C28 C32 113.2(5) . 3_566 ?
C29 C28 C32 123.7(6) . 3_566 ?
C29 C28 C27 123.0(7) . . ?
F8 C29 C30 118.7(5) . . ?
C28 C29 F8 117.0(6) . . ?
C28 C29 C30 124.2(6) . . ?
F9 C31 C32 115.7(5) . . ?
C30 C31 F9 121.9(6) . . ?
C30 C31 C32 122.3(6) . . ?
F1 B1 F3 110.6(5) . . ?
F1 B1 F4 108.7(4) . . ?
F3 B1 F4 105.5(4) . . ?
F2 B1 F1 111.0(5) . . ?
F2 B1 F3 110.3(5) . . ?
F2 B1 F4 110.6(5) . . ?
Cl2 C33 Cl1 111.3(4) . . ?
F7 B3 F5 112.7(5) . . ?
F7 B3 F4 107.4(5) . . ?
F6 B3 F7 111.2(5) . . ?
F6 B3 F5 110.6(5) . . ?
F6 B3 F4 108.0(5) . . ?
F5 B3 F4 106.8(4) . . ?
Cl01 C2AA Cl02 111.7(4) . . ?

loop_
_geom_bond_atom_site_label_1
_geom_bond_atom_site_label_2
_geom_bond_distance
_geom_bond_site_symmetry_2
_geom_bond_publ_flag
Cl01 C2AA 1.754(7) . ?
Cl02 C2AA 1.764(7) . ?
Cl1 C33 1.762(9) . ?
F9 C31 1.365(7) . ?
Cl2 C33 1.725(9) . ?
F1 B1 1.366(7) . ?
F7 B3 1.371(7) . ?
F6 B3 1.364(8) . ?
F5 B3 1.373(7) . ?
F3 B1 1.403(7) . ?
F8 C29 1.375(8) . ?
F10 C32 1.173(7) . ?
F2 B1 1.352(7) . ?
N1 C1 1.460(6) . ?
N1 C13 1.483(6) . ?
N1 C27 1.312(6) . ?
N2 C14 1.486(6) . ?
N2 C15 1.453(6) . ?
N2 C27 1.324(6) . ?
F4 B1 1.497(8) . ?
F4 B3 1.546(7) . ?
C2 C1 1.399(7) . ?
C2 C3 1.395(7) . ?
C2 C10 1.517(7) . ?
C1 C6 1.395(7) . ?
C3 C4 1.372(7) . ?
C14 C13 1.538(6) . ?
C15 C20 1.410(8) . ?
C15 C16 1.393(8) . ?
C20 C19 1.391(7) . ?
C20 C21 1.513(8) . ?
C32 C28 1.541(9) 3_566 ?
C32 C31 1.453(8) . ?
C27 C28 1.491(7) . ?
C10 C12 1.534(7) . ?
C10 C11 1.542(8) . ?
C19 C18 1.386(9) . ?
C6 C7 1.526(7) . ?
C6 C5 1.397(7) . ?
C4 C5 1.390(7) . ?
C9 C7 1.530(8) . ?
C7 C8 1.547(7) . ?
C18 C17 1.381(9) . ?
C16 C17 1.397(8) . ?
C16 C24 1.530(8) . ?
C21 C23 1.531(10) . ?
C21 C22 1.537(8) . ?
C24 C26 1.536(9) . ?
C24 C25 1.530(8) . ?
C30 C30 1.375(11) 3_566 ?
C30 C29 1.519(10) . ?
C30 C31 1.340(9) . ?
C28 C29 1.275(9) . ?
